data_1569660
loop_
_publ_author_name
'Zhang, Dongjie'
'Fan, Junjie'
'Shi, Yaqi'
'Huang, Yankai'
'Fu, Chunling'
'Wu, Xiaoyan'
'Ma, Shengming'

_publ_section_title
;
 Copper-catalyzed propargylic C-H functionalization for allene syntheses.
;
_journal_issue 34
_journal_name_full 'Chemical science'
_journal_page_first 9191
_journal_page_last 9196
_journal_paper_doi 10.1039/d3sc01501g
_journal_volume 14
_journal_year 2023
_chemical_absolute_configuration ad
_chemical_formula_moiety 'C20 H27 Br N2 O2 S'
_chemical_formula_sum 'C20 H27 Br N2 O2 S'
_chemical_formula_weight 439.40
_space_group_crystal_system monoclinic
_space_group_IT_number 4
_space_group_name_Hall 'P 2yb'
_space_group_name_H-M_alt 'P 1 21 1'
_atom_sites_solution_hydrogens geom
_atom_sites_solution_primary dual
_audit_creation_date 2022-05-08
_audit_creation_method
;
Olex2 1.2
(compiled 2018.05.29 svn.r3508 for OlexSys, GUI svn.r5506)
;
_audit_update_record
;
2022-05-15 deposited with the CCDC.	2023-08-08 downloaded from the CCDC.
;
_cell_angle_alpha 90
_cell_angle_beta 90.530(2)
_cell_angle_gamma 90
_cell_formula_units_Z 4
_cell_length_a 8.3288(2)
_cell_length_b 22.8188(8)
_cell_length_c 10.9506(3)
_cell_measurement_reflns_used 4938
_cell_measurement_temperature 293(2)
_cell_measurement_theta_max 29.3614
_cell_measurement_theta_min 1.8560
_cell_volume 2081.11(11)
_computing_cell_refinement
;
CrysAlisPro, Agilent Technologies,
Version 1.171.35.11 (release 16-05-2011 CrysAlis171 .NET)
(compiled May 16 2011,17:55:39)
;
_computing_data_collection
;
CrysAlisPro, Agilent Technologies,
Version 1.171.35.11 (release 16-05-2011 CrysAlis171 .NET)
(compiled May 16 2011,17:55:39)
;
_computing_data_reduction
;
CrysAlisPro, Agilent Technologies,
Version 1.171.35.11 (release 16-05-2011 CrysAlis171 .NET)
(compiled May 16 2011,17:55:39)
;
_computing_molecular_graphics 'Olex2 (Dolomanov et al., 2009)'
_computing_publication_material 'Olex2 (Dolomanov et al., 2009)'
_computing_structure_refinement 'ShelXL (Sheldrick, 2015)'
_computing_structure_solution 'ShelXT (Sheldrick, 2015)'
_diffrn_ambient_temperature 293(2)
_diffrn_detector_area_resol_mean 10.3592
_diffrn_measured_fraction_theta_full 1.000
_diffrn_measured_fraction_theta_max 0.886
_diffrn_measurement_details
;
#__ type_ start__ end____ width___ exp.time_
  1 omega  -72.00   11.00   1.0000   18.0000
omega____ theta____ kappa____ phi______ frames
    -      -11.4683  -38.0000  150.0000 83

#__ type_ start__ end____ width___ exp.time_
  2 omega  -38.00   64.00   1.0000   18.0000
omega____ theta____ kappa____ phi______ frames
    -      -11.4683   38.0000  -30.0000 102

#__ type_ start__ end____ width___ exp.time_
  3 omega  -20.00   69.00   1.0000   18.0000
omega____ theta____ kappa____ phi______ frames
    -       11.7808   77.0000   90.0000 89
;
_diffrn_measurement_device_type 'Xcalibur, Atlas, Gemini ultra'
_diffrn_measurement_method '\w scans'
_diffrn_orient_matrix_UB_11 -0.0564317000
_diffrn_orient_matrix_UB_12 -0.0155299000
_diffrn_orient_matrix_UB_13 0.0357358000
_diffrn_orient_matrix_UB_21 -0.0612485000
_diffrn_orient_matrix_UB_22 0.0196381000
_diffrn_orient_matrix_UB_23 -0.0191619000
_diffrn_orient_matrix_UB_31 -0.0177110000
_diffrn_orient_matrix_UB_32 -0.0184339000
_diffrn_orient_matrix_UB_33 -0.0505159000
_diffrn_radiation_monochromator graphite
_diffrn_radiation_type MoK\a
_diffrn_radiation_wavelength 0.71073
_diffrn_reflns_av_R_equivalents 0.0346
_diffrn_reflns_av_unetI/netI 0.0651
_diffrn_reflns_Laue_measured_fraction_full 1.000
_diffrn_reflns_Laue_measured_fraction_max 0.886
_diffrn_reflns_limit_h_max 11
_diffrn_reflns_limit_h_min -11
_diffrn_reflns_limit_k_max 27
_diffrn_reflns_limit_k_min -30
_diffrn_reflns_limit_l_max 15
_diffrn_reflns_limit_l_min -11
_diffrn_reflns_number 15814
_diffrn_reflns_point_group_measured_fraction_full 0.935
_diffrn_reflns_point_group_measured_fraction_max 0.786
_diffrn_reflns_theta_full 25.242
_diffrn_reflns_theta_max 29.426
_diffrn_reflns_theta_min 1.860
_diffrn_source 'Enhance (Mo) X-ray Source'
_exptl_absorpt_coefficient_mu 2.092
_exptl_absorpt_correction_T_max 1.00000
_exptl_absorpt_correction_T_min 0.81082
_exptl_absorpt_correction_type multi-scan
_exptl_absorpt_process_details
;
CrysAlisPro, Agilent Technologies,
Version 1.171.35.11 (release 16-05-2011 CrysAlis171 .NET)
(compiled May 16 2011,17:55:39)
Empirical absorption correction using spherical harmonics,
 implemented in SCALE3 ABSPACK scaling algorithm.
;
_exptl_crystal_density_diffrn 1.402
_exptl_crystal_F_000 912
_exptl_crystal_size_max 0.45
_exptl_crystal_size_mid 0.28
_exptl_crystal_size_min 0.26
_refine_diff_density_max 0.499
_refine_diff_density_min -0.458
_refine_diff_density_rms 0.052
_refine_ls_abs_structure_details
;
 Flack x determined using 1933 quotients [(I+)-(I-)]/[(I+)+(I-)]
 (Parsons, Flack and Wagner, Acta Cryst. B69 (2013) 249-259).
;
_refine_ls_abs_structure_Flack 0.007(6)
_refine_ls_extinction_method none
_refine_ls_goodness_of_fit_ref 1.011
_refine_ls_hydrogen_treatment constr
_refine_ls_matrix_type full
_refine_ls_number_parameters 473
_refine_ls_number_reflns 9055
_refine_ls_number_restraints 1
_refine_ls_restrained_S_all 1.011
_refine_ls_R_factor_all 0.0912
_refine_ls_R_factor_gt 0.0488
_refine_ls_shift/su_max 0.001
_refine_ls_shift/su_mean 0.000
_refine_ls_structure_factor_coef Fsqd
_refine_ls_weighting_details 'w=1/[\s^2^(Fo^2^)+(0.0443P)^2^+0.1100P] where P=(Fo^2^+2Fc^2^)/3'
_refine_ls_weighting_scheme calc
_refine_ls_wR_factor_gt 0.0948
_refine_ls_wR_factor_ref 0.1120
_reflns_Friedel_coverage 0.733
_reflns_Friedel_fraction_full 0.867
_reflns_Friedel_fraction_max 0.681
_reflns_number_gt 5914
_reflns_number_total 9055
_reflns_threshold_expression 'I > 2\s(I)'
_cod_data_source_file d3sc01501g2.cif
_cod_data_source_block 220506_zdj_4_094
_cod_depositor_comments 'Adding full bibliography for 1569660.cif.'
_cod_database_code 1569660
_shelx_shelxl_version_number 2018/3
_chemical_oxdiff_formula 'c h n o s br'
_shelx_space_group_comment
;
The symmetry employed for this shelxl refinement is uniquely defined
by the following loop, which should always be used as a source of
symmetry information in preference to the above space-group names.
They are only intended as comments.
;
_shelx_estimated_absorpt_t_max 0.612
_shelx_estimated_absorpt_t_min 0.453
_reflns_odcompleteness_completeness 99.95
_reflns_odcompleteness_iscentric 1
_reflns_odcompleteness_theta 26.32
_olex2_refinement_description
;
1. Fixed Uiso
 At 1.2 times of:
  All C(H) groups, All C(H,H) groups
 At 1.5 times of:
  All C(H,H,H) groups
2.a Secondary CH2 refined with riding coordinates:
 C9(H9A,H9B), C10(H10A,H10B), C11(H11A,H11B), C15(H15A,H15B), C16(H16A,H16B),
 C17(H17A,H17B), C18(H18A,H18B), C19(H19A,H19B), C29(H29A,H29B), C30(H30A,H30B),
  C31(H31A,H31B), C35(H35A,H35B), C36(H36A,H36B), C37(H37A,H37B), C38(H38A,
 H38B), C39(H39A,H39B)
2.b Aromatic/amide H refined with riding coordinates:
 C1(H1), C2(H2), C4(H4), C5(H5), C13(H13), C21(H21), C22(H22), C24(H24),
 C25(H25), C33(H33)
2.c Idealised Me refined as rotating group:
 C7(H7A,H7B,H7C), C20(H20A,H20B,H20C), C27(H27A,H27B,H27C), C40(H40A,H40B,H40C)
;
_olex2_submission_special_instructions 'No special instructions were received'

loop_
_space_group_symop_operation_xyz
'x, y, z'
'-x, y+1/2, -z'

loop_
_atom_site_label
_atom_site_type_symbol
_atom_site_fract_x
_atom_site_fract_y
_atom_site_fract_z
_atom_site_U_iso_or_equiv
_atom_site_adp_type
_atom_site_occupancy
_atom_site_site_symmetry_order
_atom_site_calc_flag
_atom_site_refinement_flags_posn
_atom_site_refinement_flags_adp
_atom_site_refinement_flags_occupancy
_atom_site_disorder_assembly
_atom_site_disorder_group
Br1 Br 0.04399(8) 0.53814(3) 0.56075(7) 0.0705(2) Uani 1 1 d . . . . .
S1 S 0.61183(17) 0.46435(8) 0.49495(12) 0.0440(4) Uani 1 1 d . . . . .
O1 O 0.7084(5) 0.4718(2) 0.3887(3) 0.0613(12) Uani 1 1 d . . . . .
O2 O 0.5801(5) 0.51319(19) 0.5730(4) 0.0550(12) Uani 1 1 d . . . . .
N1 N 0.4400(5) 0.4392(2) 0.4467(4) 0.0428(12) Uani 1 1 d . . . . .
N2 N 0.2175(10) 0.6552(4) 0.3608(8) 0.109(3) Uani 1 1 d . . . . .
C1 C 0.7672(8) 0.3598(3) 0.5316(6) 0.0549(18) Uani 1 1 d . . . . .
H1 H 0.762534 0.355386 0.447170 0.066 Uiso 1 1 calc R . . . .
C2 C 0.8349(8) 0.3169(3) 0.6014(6) 0.0625(19) Uani 1 1 d . . . . .
H2 H 0.874538 0.283208 0.564603 0.075 Uiso 1 1 calc R . . . .
C3 C 0.8451(7) 0.3234(4) 0.7292(6) 0.0549(19) Uani 1 1 d . . . . .
C4 C 0.7873(8) 0.3738(4) 0.7781(6) 0.0572(19) Uani 1 1 d . . . . .
H4 H 0.795707 0.379127 0.862155 0.069 Uiso 1 1 calc R . . . .
C5 C 0.7177(8) 0.4170(3) 0.7101(5) 0.0514(17) Uani 1 1 d . . . . .
H5 H 0.678995 0.450699 0.747306 0.062 Uiso 1 1 calc R . . . .
C6 C 0.7051(7) 0.4101(3) 0.5846(5) 0.0421(15) Uani 1 1 d . . . . .
C7 C 0.9153(10) 0.2745(4) 0.8077(7) 0.083(2) Uani 1 1 d . . . . .
H7A H 0.836621 0.244197 0.817529 0.124 Uiso 1 1 calc GR . . . .
H7B H 0.945037 0.289908 0.886279 0.124 Uiso 1 1 calc GR . . . .
H7C H 1.008449 0.258680 0.768683 0.124 Uiso 1 1 calc GR . . . .
C8 C 0.2799(7) 0.4495(3) 0.5017(5) 0.0437(15) Uani 1 1 d . . . . .
C9 C 0.1702(8) 0.4104(3) 0.4196(5) 0.0499(17) Uani 1 1 d . . . . .
H9A H 0.152511 0.372530 0.457519 0.060 Uiso 1 1 calc R . . . .
H9B H 0.067125 0.429069 0.405385 0.060 Uiso 1 1 calc R . . . .
C10 C 0.2603(8) 0.4035(4) 0.3013(6) 0.060(2) Uani 1 1 d . . . . .
H10A H 0.227465 0.368155 0.258754 0.072 Uiso 1 1 calc R . . . .
H10B H 0.242344 0.436956 0.248191 0.072 Uiso 1 1 calc R . . . .
C11 C 0.4310(8) 0.4000(4) 0.3404(6) 0.0606(19) Uani 1 1 d . . . . .
H11A H 0.459866 0.360178 0.362812 0.073 Uiso 1 1 calc R . . . .
H11B H 0.501572 0.413221 0.276037 0.073 Uiso 1 1 calc R . . . .
C12 C 0.2309(7) 0.5124(3) 0.4804(5) 0.0445(15) Uani 1 1 d . . . . .
C13 C 0.3014(8) 0.5492(3) 0.4046(5) 0.0540(17) Uani 1 1 d . . . . .
H13 H 0.390815 0.535732 0.362901 0.065 Uiso 1 1 calc R . . . .
C14 C 0.2514(9) 0.6078(4) 0.3819(7) 0.069(2) Uani 1 1 d . . . . .
C15 C 0.2740(8) 0.4317(3) 0.6380(5) 0.0481(15) Uani 1 1 d . . . . .
H15A H 0.346557 0.457000 0.683488 0.058 Uiso 1 1 calc R . . . .
H15B H 0.166438 0.439063 0.667535 0.058 Uiso 1 1 calc R . . . .
C16 C 0.3170(8) 0.3688(3) 0.6668(5) 0.0462(16) Uani 1 1 d . . . . .
H16A H 0.418951 0.359369 0.629508 0.055 Uiso 1 1 calc R . . . .
H16B H 0.236000 0.343094 0.631934 0.055 Uiso 1 1 calc R . . . .
C17 C 0.3290(8) 0.3581(3) 0.8040(5) 0.0519(17) Uani 1 1 d . . . . .
H17A H 0.404760 0.385850 0.838844 0.062 Uiso 1 1 calc R . . . .
H17B H 0.225033 0.365798 0.839848 0.062 Uiso 1 1 calc R . . . .
C18 C 0.3810(8) 0.2969(3) 0.8389(6) 0.0561(17) Uani 1 1 d . . . . .
H18A H 0.490264 0.290782 0.811696 0.067 Uiso 1 1 calc R . . . .
H18B H 0.313020 0.268878 0.796314 0.067 Uiso 1 1 calc R . . . .
C19 C 0.3736(10) 0.2845(3) 0.9761(6) 0.068(2) Uani 1 1 d . . . . .
H19A H 0.264761 0.291271 1.003632 0.082 Uiso 1 1 calc R . . . .
H19B H 0.398566 0.243532 0.990137 0.082 Uiso 1 1 calc R . . . .
C20 C 0.4856(12) 0.3212(4) 1.0504(7) 0.090(3) Uani 1 1 d . . . . .
H20A H 0.592190 0.317864 1.018562 0.135 Uiso 1 1 calc GR . . . .
H20B H 0.484925 0.308027 1.133647 0.135 Uiso 1 1 calc GR . . . .
H20C H 0.451802 0.361411 1.046897 0.135 Uiso 1 1 calc GR . . . .
Br2 Br 1.08957(8) 0.47044(3) -0.03702(7) 0.0684(2) Uani 1 1 d . . . . .
S2 S 0.51730(18) 0.53872(9) 0.02967(13) 0.0467(4) Uani 1 1 d . . . . .
O3 O 0.5527(5) 0.4893(2) -0.0456(4) 0.0573(12) Uani 1 1 d . . . . .
O4 O 0.4180(5) 0.5313(2) 0.1342(3) 0.0642(13) Uani 1 1 d . . . . .
N3 N 0.6863(5) 0.5651(2) 0.0809(4) 0.0433(13) Uani 1 1 d . . . . .
N4 N 0.9240(9) 0.3492(4) 0.1505(8) 0.101(3) Uani 1 1 d . . . . .
C21 C 0.3496(7) 0.6399(3) -0.0142(6) 0.0526(18) Uani 1 1 d . . . . .
H21 H 0.343992 0.644336 0.070018 0.063 Uiso 1 1 calc R . . . .
C22 C 0.2834(8) 0.6817(4) -0.0919(6) 0.0628(19) Uani 1 1 d . . . . .
H22 H 0.234300 0.714488 -0.058399 0.075 Uiso 1 1 calc R . . . .
C23 C 0.2885(8) 0.6760(4) -0.2166(6) 0.060(2) Uani 1 1 d . . . . .
C24 C 0.3597(8) 0.6270(4) -0.2645(6) 0.0571(19) Uani 1 1 d . . . . .
H24 H 0.362615 0.622452 -0.348818 0.069 Uiso 1 1 calc R . . . .
C25 C 0.4280(7) 0.5839(3) -0.1899(5) 0.0483(16) Uani 1 1 d . . . . .
H25 H 0.475183 0.550757 -0.223518 0.058 Uiso 1 1 calc R . . . .
C26 C 0.4235(7) 0.5918(3) -0.0640(5) 0.0436(15) Uani 1 1 d . . . . .
C27 C 0.2251(10) 0.7230(4) -0.2999(7) 0.088(3) Uani 1 1 d . . . . .
H27A H 0.310304 0.749607 -0.319782 0.132 Uiso 1 1 calc GR . . . .
H27B H 0.140879 0.744070 -0.259676 0.132 Uiso 1 1 calc GR . . . .
H27C H 0.183609 0.705532 -0.373345 0.132 Uiso 1 1 calc GR . . . .
C28 C 0.8483(7) 0.5567(3) 0.0261(5) 0.0437(15) Uani 1 1 d . . . . .
C29 C 0.9538(8) 0.5962(3) 0.1102(6) 0.0536(17) Uani 1 1 d . . . . .
H29A H 1.056621 0.577737 0.126935 0.064 Uiso 1 1 calc R . . . .
H29B H 0.972449 0.633953 0.072243 0.064 Uiso 1 1 calc R . . . .
C30 C 0.8611(9) 0.6031(5) 0.2240(7) 0.101(4) Uani 1 1 d . . . . .
H30A H 0.881485 0.570431 0.278769 0.121 Uiso 1 1 calc R . . . .
H30B H 0.890936 0.639104 0.265339 0.121 Uiso 1 1 calc R . . . .
C31 C 0.6901(8) 0.6046(4) 0.1871(6) 0.0587(19) Uani 1 1 d . . . . .
H31A H 0.621775 0.590245 0.251856 0.070 Uiso 1 1 calc R . . . .
H31B H 0.656860 0.643915 0.164763 0.070 Uiso 1 1 calc R . . . .
C32 C 0.9006(7) 0.4936(3) 0.0439(5) 0.0437(15) Uani 1 1 d . . . . .
C33 C 0.8330(8) 0.4553(3) 0.1182(6) 0.0571(19) Uani 1 1 d . . . . .
H33 H 0.743172 0.467484 0.161217 0.068 Uiso 1 1 calc R . . . .
C34 C 0.8871(10) 0.3972(4) 0.1372(7) 0.072(2) Uani 1 1 d . . . . .
C35 C 0.8551(8) 0.5758(3) -0.1089(5) 0.0503(16) Uani 1 1 d . . . . .
H35A H 0.963428 0.569355 -0.137850 0.060 Uiso 1 1 calc R . . . .
H35B H 0.784471 0.550372 -0.155938 0.060 Uiso 1 1 calc R . . . .
C36 C 0.8092(8) 0.6389(3) -0.1361(5) 0.0491(16) Uani 1 1 d . . . . .
H36A H 0.886534 0.665037 -0.097817 0.059 Uiso 1 1 calc R . . . .
H36B H 0.704570 0.647143 -0.101826 0.059 Uiso 1 1 calc R . . . .
C37 C 0.8043(10) 0.6504(3) -0.2737(6) 0.0596(19) Uani 1 1 d . . . . .
H37A H 0.910300 0.643380 -0.306612 0.072 Uiso 1 1 calc R . . . .
H37B H 0.731123 0.622612 -0.311695 0.072 Uiso 1 1 calc R . . . .
C38 C 0.7519(10) 0.7119(3) -0.3074(6) 0.072(2) Uani 1 1 d . . . . .
H38A H 0.820352 0.739809 -0.264935 0.086 Uiso 1 1 calc R . . . .
H38B H 0.642858 0.718000 -0.279867 0.086 Uiso 1 1 calc R . . . .
C39 C 0.7590(14) 0.7242(5) -0.4454(8) 0.107(3) Uani 1 1 d . . . . .
H39A H 0.743509 0.765872 -0.458507 0.128 Uiso 1 1 calc R . . . .
H39B H 0.865537 0.714321 -0.473936 0.128 Uiso 1 1 calc R . . . .
C40 C 0.6428(16) 0.6928(6) -0.5183(8) 0.136(4) Uani 1 1 d . . . . .
H40A H 0.655876 0.702868 -0.602706 0.204 Uiso 1 1 calc GR . . . .
H40B H 0.536539 0.703190 -0.492838 0.204 Uiso 1 1 calc GR . . . .
H40C H 0.658527 0.651425 -0.507823 0.204 Uiso 1 1 calc GR . . . .

loop_
_atom_site_aniso_label
_atom_site_aniso_U_11
_atom_site_aniso_U_22
_atom_site_aniso_U_33
_atom_site_aniso_U_23
_atom_site_aniso_U_13
_atom_site_aniso_U_12
Br1 0.0576(4) 0.0734(6) 0.0807(5) -0.0016(5) 0.0143(4) 0.0174(4)
S1 0.0476(8) 0.0446(10) 0.0398(7) -0.0032(8) 0.0027(7) -0.0052(8)
O1 0.058(2) 0.081(4) 0.045(2) 0.006(3) 0.0101(19) -0.010(3)
O2 0.069(3) 0.041(3) 0.055(2) -0.012(2) -0.008(2) -0.001(2)
N1 0.047(3) 0.047(3) 0.035(2) -0.008(2) 0.002(2) 0.000(2)
N2 0.129(7) 0.064(6) 0.133(7) 0.027(5) -0.047(6) -0.001(5)
C1 0.055(4) 0.064(5) 0.046(3) -0.012(3) -0.001(3) 0.002(4)
C2 0.063(4) 0.056(5) 0.068(4) -0.009(4) 0.000(4) 0.007(4)
C3 0.042(4) 0.055(5) 0.067(5) 0.005(4) -0.011(3) -0.006(3)
C4 0.060(4) 0.064(6) 0.048(4) -0.006(4) -0.009(3) -0.008(4)
C5 0.056(4) 0.054(5) 0.045(3) -0.012(3) -0.004(3) 0.003(3)
C6 0.041(3) 0.049(4) 0.036(3) -0.007(3) 0.004(3) -0.006(3)
C7 0.080(5) 0.073(6) 0.094(6) 0.012(5) -0.022(5) -0.003(4)
C8 0.046(3) 0.048(4) 0.038(3) -0.004(3) 0.004(3) 0.000(3)
C9 0.052(4) 0.049(5) 0.048(3) -0.003(3) -0.002(3) -0.005(3)
C10 0.066(4) 0.066(5) 0.049(4) -0.014(3) -0.005(3) -0.011(4)
C11 0.059(4) 0.077(5) 0.046(3) -0.023(4) 0.001(3) 0.000(4)
C12 0.044(3) 0.051(4) 0.038(3) -0.003(3) 0.000(3) 0.003(3)
C13 0.061(4) 0.053(5) 0.048(3) 0.004(3) -0.002(3) 0.005(4)
C14 0.075(5) 0.064(6) 0.068(5) 0.015(4) -0.014(4) -0.004(5)
C15 0.059(4) 0.048(4) 0.038(3) 0.004(3) 0.008(3) 0.001(3)
C16 0.052(4) 0.046(4) 0.041(3) -0.002(3) 0.007(3) -0.004(3)
C17 0.064(4) 0.052(5) 0.040(3) 0.005(3) 0.009(3) 0.005(4)
C18 0.061(4) 0.051(5) 0.056(4) 0.000(3) 0.004(3) -0.001(3)
C19 0.079(5) 0.065(6) 0.059(4) 0.017(4) -0.004(4) 0.003(4)
C20 0.131(7) 0.083(7) 0.057(4) 0.008(4) -0.014(5) 0.006(6)
Br2 0.0538(4) 0.0709(6) 0.0807(5) 0.0022(4) 0.0149(3) 0.0075(4)
S2 0.0491(8) 0.0523(10) 0.0387(7) -0.0006(9) 0.0037(7) -0.0126(9)
O3 0.074(3) 0.042(3) 0.056(2) -0.007(2) -0.006(2) -0.007(2)
O4 0.061(3) 0.085(4) 0.047(2) 0.008(3) 0.008(2) -0.024(3)
N3 0.044(3) 0.053(4) 0.033(2) -0.009(2) 0.005(2) -0.007(2)
N4 0.092(5) 0.064(6) 0.146(7) 0.029(5) -0.027(5) -0.007(4)
C21 0.046(4) 0.061(5) 0.050(4) -0.013(3) 0.011(3) -0.003(3)
C22 0.050(4) 0.062(5) 0.076(5) -0.017(4) 0.003(4) 0.009(4)
C23 0.051(4) 0.064(6) 0.066(5) 0.000(4) -0.006(4) -0.007(4)
C24 0.066(4) 0.064(6) 0.041(3) -0.004(3) -0.005(3) -0.006(4)
C25 0.061(4) 0.043(4) 0.041(3) -0.009(3) -0.001(3) -0.007(3)
C26 0.039(3) 0.050(4) 0.042(3) -0.005(3) 0.007(3) -0.013(3)
C27 0.089(6) 0.070(6) 0.105(6) 0.013(5) -0.021(5) 0.012(5)
C28 0.043(3) 0.050(5) 0.038(3) -0.001(3) 0.009(3) -0.004(3)
C29 0.052(4) 0.056(5) 0.053(4) -0.005(3) 0.000(3) -0.013(3)
C30 0.072(5) 0.148(10) 0.082(6) -0.057(6) 0.019(5) -0.032(6)
C31 0.055(4) 0.071(5) 0.051(4) -0.020(3) 0.002(3) -0.010(4)
C32 0.046(3) 0.048(4) 0.037(3) -0.002(3) 0.001(3) -0.001(3)
C33 0.057(4) 0.061(6) 0.054(4) 0.010(4) 0.001(3) -0.002(4)
C34 0.076(5) 0.069(7) 0.072(5) 0.021(5) -0.016(4) -0.015(5)
C35 0.061(4) 0.048(4) 0.043(3) -0.002(3) 0.016(3) -0.006(3)
C36 0.057(4) 0.042(4) 0.049(3) 0.002(3) 0.013(3) -0.006(3)
C37 0.081(5) 0.044(5) 0.054(4) 0.003(3) 0.020(4) 0.003(4)
C38 0.089(5) 0.059(6) 0.067(4) 0.008(4) 0.004(4) 0.006(4)
C39 0.142(9) 0.078(8) 0.101(7) 0.039(6) -0.007(7) -0.002(7)
C40 0.188(12) 0.136(11) 0.084(6) 0.014(7) 0.003(8) 0.014(10)

loop_
_atom_type_symbol
_atom_type_description
_atom_type_scat_dispersion_real
_atom_type_scat_dispersion_imag
_atom_type_scat_source
C C 0.0033 0.0016 'International Tables Vol C Tables 4.2.6.8 and 6.1.1.4'
H H 0.0000 0.0000 'International Tables Vol C Tables 4.2.6.8 and 6.1.1.4'
Br Br -0.2901 2.4595 'International Tables Vol C Tables 4.2.6.8 and 6.1.1.4'
N N 0.0061 0.0033 'International Tables Vol C Tables 4.2.6.8 and 6.1.1.4'
O O 0.0106 0.0060 'International Tables Vol C Tables 4.2.6.8 and 6.1.1.4'
S S 0.1246 0.1234 'International Tables Vol C Tables 4.2.6.8 and 6.1.1.4'

loop_
_geom_angle_atom_site_label_1
_geom_angle_atom_site_label_2
_geom_angle_atom_site_label_3
_geom_angle
_geom_angle_site_symmetry_1
_geom_angle_site_symmetry_3
_geom_angle_publ_flag
O1 S1 N1 106.1(2) . . ?
O1 S1 C6 106.8(3) . . ?
O2 S1 O1 120.1(3) . . ?
O2 S1 N1 107.6(3) . . ?
O2 S1 C6 107.4(3) . . ?
N1 S1 C6 108.4(3) . . ?
C8 N1 S1 127.1(4) . . ?
C11 N1 S1 120.7(4) . . ?
C11 N1 C8 112.2(4) . . ?
C2 C1 H1 119.6 . . ?
C2 C1 C6 120.9(6) . . ?
C6 C1 H1 119.6 . . ?
C1 C2 H2 119.9 . . ?
C1 C2 C3 120.2(7) . . ?
C3 C2 H2 119.9 . . ?
C2 C3 C7 120.2(7) . . ?
C4 C3 C2 117.5(7) . . ?
C4 C3 C7 122.3(7) . . ?
C3 C4 H4 118.4 . . ?
C3 C4 C5 123.2(6) . . ?
C5 C4 H4 118.4 . . ?
C4 C5 H5 120.4 . . ?
C4 C5 C6 119.2(7) . . ?
C6 C5 H5 120.4 . . ?
C1 C6 S1 120.9(5) . . ?
C5 C6 S1 120.2(5) . . ?
C5 C6 C1 118.9(6) . . ?
C3 C7 H7A 109.5 . . ?
C3 C7 H7B 109.5 . . ?
C3 C7 H7C 109.5 . . ?
H7A C7 H7B 109.5 . . ?
H7A C7 H7C 109.5 . . ?
H7B C7 H7C 109.5 . . ?
N1 C8 C9 101.5(4) . . ?
N1 C8 C12 109.3(5) . . ?
N1 C8 C15 112.7(5) . . ?
C12 C8 C9 107.4(5) . . ?
C12 C8 C15 112.8(5) . . ?
C15 C8 C9 112.5(5) . . ?
C8 C9 H9A 110.7 . . ?
C8 C9 H9B 110.7 . . ?
H9A C9 H9B 108.8 . . ?
C10 C9 C8 105.1(5) . . ?
C10 C9 H9A 110.7 . . ?
C10 C9 H9B 110.7 . . ?
C9 C10 H10A 111.0 . . ?
C9 C10 H10B 111.0 . . ?
H10A C10 H10B 109.0 . . ?
C11 C10 C9 103.9(5) . . ?
C11 C10 H10A 111.0 . . ?
C11 C10 H10B 111.0 . . ?
N1 C11 C10 103.7(5) . . ?
N1 C11 H11A 111.0 . . ?
N1 C11 H11B 111.0 . . ?
C10 C11 H11A 111.0 . . ?
C10 C11 H11B 111.0 . . ?
H11A C11 H11B 109.0 . . ?
C8 C12 Br1 116.5(4) . . ?
C13 C12 Br1 117.9(5) . . ?
C13 C12 C8 125.4(6) . . ?
C12 C13 H13 117.4 . . ?
C12 C13 C14 125.2(7) . . ?
C14 C13 H13 117.4 . . ?
N2 C14 C13 176.9(10) . . ?
C8 C15 H15A 108.2 . . ?
C8 C15 H15B 108.2 . . ?
H15A C15 H15B 107.4 . . ?
C16 C15 C8 116.2(5) . . ?
C16 C15 H15A 108.2 . . ?
C16 C15 H15B 108.2 . . ?
C15 C16 H16A 109.3 . . ?
C15 C16 H16B 109.3 . . ?
C15 C16 C17 111.8(5) . . ?
H16A C16 H16B 107.9 . . ?
C17 C16 H16A 109.3 . . ?
C17 C16 H16B 109.3 . . ?
C16 C17 H17A 108.6 . . ?
C16 C17 H17B 108.6 . . ?
H17A C17 H17B 107.6 . . ?
C18 C17 C16 114.5(5) . . ?
C18 C17 H17A 108.6 . . ?
C18 C17 H17B 108.6 . . ?
C17 C18 H18A 108.8 . . ?
C17 C18 H18B 108.8 . . ?
C17 C18 C19 113.9(6) . . ?
H18A C18 H18B 107.7 . . ?
C19 C18 H18A 108.8 . . ?
C19 C18 H18B 108.8 . . ?
C18 C19 H19A 108.8 . . ?
C18 C19 H19B 108.8 . . ?
H19A C19 H19B 107.7 . . ?
C20 C19 C18 113.7(6) . . ?
C20 C19 H19A 108.8 . . ?
C20 C19 H19B 108.8 . . ?
C19 C20 H20A 109.5 . . ?
C19 C20 H20B 109.5 . . ?
C19 C20 H20C 109.5 . . ?
H20A C20 H20B 109.5 . . ?
H20A C20 H20C 109.5 . . ?
H20B C20 H20C 109.5 . . ?
O3 S2 N3 108.0(3) . . ?
O3 S2 C26 107.4(3) . . ?
O4 S2 O3 119.6(3) . . ?
O4 S2 N3 105.8(2) . . ?
O4 S2 C26 106.9(3) . . ?
N3 S2 C26 108.9(3) . . ?
C28 N3 S2 126.6(4) . . ?
C31 N3 S2 120.8(4) . . ?
C31 N3 C28 112.6(4) . . ?
C22 C21 H21 120.6 . . ?
C26 C21 H21 120.6 . . ?
C26 C21 C22 118.9(6) . . ?
C21 C22 H22 119.1 . . ?
C23 C22 C21 121.9(7) . . ?
C23 C22 H22 119.1 . . ?
C22 C23 C27 121.5(8) . . ?
C24 C23 C22 118.4(7) . . ?
C24 C23 C27 120.1(7) . . ?
C23 C24 H24 119.2 . . ?
C23 C24 C25 121.7(6) . . ?
C25 C24 H24 119.2 . . ?
C24 C25 H25 120.9 . . ?
C26 C25 C24 118.3(6) . . ?
C26 C25 H25 120.9 . . ?
C21 C26 S2 121.0(5) . . ?
C21 C26 C25 120.9(6) . . ?
C25 C26 S2 118.1(5) . . ?
C23 C27 H27A 109.5 . . ?
C23 C27 H27B 109.5 . . ?
C23 C27 H27C 109.5 . . ?
H27A C27 H27B 109.5 . . ?
H27A C27 H27C 109.5 . . ?
H27B C27 H27C 109.5 . . ?
N3 C28 C29 101.2(4) . . ?
N3 C28 C32 109.3(5) . . ?
N3 C28 C35 112.9(5) . . ?
C32 C28 C29 108.3(5) . . ?
C32 C28 C35 112.2(5) . . ?
C35 C28 C29 112.2(5) . . ?
C28 C29 H29A 110.7 . . ?
C28 C29 H29B 110.7 . . ?
H29A C29 H29B 108.8 . . ?
C30 C29 C28 105.3(5) . . ?
C30 C29 H29A 110.7 . . ?
C30 C29 H29B 110.7 . . ?
C29 C30 H30A 110.5 . . ?
C29 C30 H30B 110.5 . . ?
H30A C30 H30B 108.7 . . ?
C31 C30 C29 106.3(6) . . ?
C31 C30 H30A 110.5 . . ?
C31 C30 H30B 110.5 . . ?
N3 C31 C30 102.4(6) . . ?
N3 C31 H31A 111.3 . . ?
N3 C31 H31B 111.3 . . ?
C30 C31 H31A 111.3 . . ?
C30 C31 H31B 111.3 . . ?
H31A C31 H31B 109.2 . . ?
C28 C32 Br2 116.4(4) . . ?
C33 C32 Br2 117.7(5) . . ?
C33 C32 C28 125.7(6) . . ?
C32 C33 H33 117.6 . . ?
C32 C33 C34 124.9(7) . . ?
C34 C33 H33 117.6 . . ?
N4 C34 C33 176.7(8) . . ?
C28 C35 H35A 108.2 . . ?
C28 C35 H35B 108.2 . . ?
H35A C35 H35B 107.4 . . ?
C36 C35 C28 116.4(5) . . ?
C36 C35 H35A 108.2 . . ?
C36 C35 H35B 108.2 . . ?
C35 C36 H36A 109.4 . . ?
C35 C36 H36B 109.4 . . ?
C35 C36 C37 111.0(5) . . ?
H36A C36 H36B 108.0 . . ?
C37 C36 H36A 109.4 . . ?
C37 C36 H36B 109.4 . . ?
C36 C37 H37A 108.8 . . ?
C36 C37 H37B 108.8 . . ?
H37A C37 H37B 107.7 . . ?
C38 C37 C36 113.8(6) . . ?
C38 C37 H37A 108.8 . . ?
C38 C37 H37B 108.8 . . ?
C37 C38 H38A 108.9 . . ?
C37 C38 H38B 108.9 . . ?
C37 C38 C39 113.3(7) . . ?
H38A C38 H38B 107.7 . . ?
C39 C38 H38A 108.9 . . ?
C39 C38 H38B 108.9 . . ?
C38 C39 H39A 108.5 . . ?
C38 C39 H39B 108.5 . . ?
H39A C39 H39B 107.5 . . ?
C40 C39 C38 115.0(9) . . ?
C40 C39 H39A 108.5 . . ?
C40 C39 H39B 108.5 . . ?
C39 C40 H40A 109.5 . . ?
C39 C40 H40B 109.5 . . ?
C39 C40 H40C 109.5 . . ?
H40A C40 H40B 109.5 . . ?
H40A C40 H40C 109.5 . . ?
H40B C40 H40C 109.5 . . ?

loop_
_geom_bond_atom_site_label_1
_geom_bond_atom_site_label_2
_geom_bond_distance
_geom_bond_site_symmetry_2
_geom_bond_publ_flag
Br1 C12 1.889(6) . ?
S1 O1 1.431(4) . ?
S1 O2 1.430(4) . ?
S1 N1 1.626(5) . ?
S1 C6 1.757(6) . ?
N1 C8 1.487(7) . ?
N1 C11 1.470(8) . ?
N2 C14 1.140(10) . ?
C1 H1 0.9300 . ?
C1 C2 1.361(10) . ?
C1 C6 1.388(9) . ?
C2 H2 0.9300 . ?
C2 C3 1.410(9) . ?
C3 C4 1.359(10) . ?
C3 C7 1.521(10) . ?
C4 H4 0.9300 . ?
C4 C5 1.361(10) . ?
C5 H5 0.9300 . ?
C5 C6 1.386(8) . ?
C7 H7A 0.9600 . ?
C7 H7B 0.9600 . ?
C7 H7C 0.9600 . ?
C8 C9 1.558(8) . ?
C8 C12 1.510(9) . ?
C8 C15 1.548(7) . ?
C9 H9A 0.9700 . ?
C9 H9B 0.9700 . ?
C9 C10 1.511(9) . ?
C10 H10A 0.9700 . ?
C10 H10B 0.9700 . ?
C10 C11 1.484(9) . ?
C11 H11A 0.9700 . ?
C11 H11B 0.9700 . ?
C12 C13 1.322(9) . ?
C13 H13 0.9300 . ?
C13 C14 1.421(11) . ?
C15 H15A 0.9700 . ?
C15 H15B 0.9700 . ?
C15 C16 1.511(9) . ?
C16 H16A 0.9700 . ?
C16 H16B 0.9700 . ?
C16 C17 1.524(8) . ?
C17 H17A 0.9700 . ?
C17 H17B 0.9700 . ?
C17 C18 1.511(9) . ?
C18 H18A 0.9700 . ?
C18 H18B 0.9700 . ?
C18 C19 1.530(8) . ?
C19 H19A 0.9700 . ?
C19 H19B 0.9700 . ?
C19 C20 1.490(11) . ?
C20 H20A 0.9600 . ?
C20 H20B 0.9600 . ?
C20 H20C 0.9600 . ?
Br2 C32 1.889(6) . ?
S2 O3 1.429(5) . ?
S2 O4 1.429(4) . ?
S2 N3 1.626(5) . ?
S2 C26 1.765(7) . ?
N3 C28 1.495(7) . ?
N3 C31 1.471(8) . ?
N4 C34 1.146(11) . ?
C21 H21 0.9300 . ?
C21 C22 1.389(10) . ?
C21 C26 1.373(9) . ?
C22 H22 0.9300 . ?
C22 C23 1.373(9) . ?
C23 C24 1.371(10) . ?
C23 C27 1.502(10) . ?
C24 H24 0.9300 . ?
C24 C25 1.397(9) . ?
C25 H25 0.9300 . ?
C25 C26 1.391(8) . ?
C27 H27A 0.9600 . ?
C27 H27B 0.9600 . ?
C27 H27C 0.9600 . ?
C28 C29 1.555(8) . ?
C28 C32 1.516(9) . ?
C28 C35 1.543(8) . ?
C29 H29A 0.9700 . ?
C29 H29B 0.9700 . ?
C29 C30 1.480(10) . ?
C30 H30A 0.9700 . ?
C30 H30B 0.9700 . ?
C30 C31 1.477(10) . ?
C31 H31A 0.9700 . ?
C31 H31B 0.9700 . ?
C32 C33 1.323(8) . ?
C33 H33 0.9300 . ?
C33 C34 1.415(12) . ?
C35 H35A 0.9700 . ?
C35 H35B 0.9700 . ?
C35 C36 1.520(9) . ?
C36 H36A 0.9700 . ?
C36 H36B 0.9700 . ?
C36 C37 1.529(9) . ?
C37 H37A 0.9700 . ?
C37 H37B 0.9700 . ?
C37 C38 1.516(10) . ?
C38 H38A 0.9700 . ?
C38 H38B 0.9700 . ?
C38 C39 1.538(10) . ?
C39 H39A 0.9700 . ?
C39 H39B 0.9700 . ?
C39 C40 1.440(14) . ?
C40 H40A 0.9600 . ?
C40 H40B 0.9600 . ?
C40 H40C 0.9600 . ?

loop_
_geom_torsion_atom_site_label_1
_geom_torsion_atom_site_label_2
_geom_torsion_atom_site_label_3
_geom_torsion_atom_site_label_4
_geom_torsion
_geom_torsion_site_symmetry_1
_geom_torsion_site_symmetry_2
_geom_torsion_site_symmetry_3
_geom_torsion_site_symmetry_4
_geom_torsion_publ_flag
Br1 C12 C13 C14 2.5(9) . . . . ?
S1 N1 C8 C9 -176.0(5) . . . . ?
S1 N1 C8 C12 70.8(6) . . . . ?
S1 N1 C8 C15 -55.5(7) . . . . ?
S1 N1 C11 C10 -161.5(5) . . . . ?
O1 S1 N1 C8 -148.8(5) . . . . ?
O1 S1 N1 C11 33.6(6) . . . . ?
O1 S1 C6 C1 -42.6(6) . . . . ?
O1 S1 C6 C5 137.4(5) . . . . ?
O2 S1 N1 C8 -19.1(6) . . . . ?
O2 S1 N1 C11 163.3(5) . . . . ?
O2 S1 C6 C1 -172.6(5) . . . . ?
O2 S1 C6 C5 7.3(6) . . . . ?
N1 S1 C6 C1 71.4(6) . . . . ?
N1 S1 C6 C5 -108.6(5) . . . . ?
N1 C8 C9 C10 -23.2(7) . . . . ?
N1 C8 C12 Br1 -172.0(3) . . . . ?
N1 C8 C12 C13 12.6(8) . . . . ?
N1 C8 C15 C16 -57.3(7) . . . . ?
C1 C2 C3 C4 -0.9(10) . . . . ?
C1 C2 C3 C7 177.8(7) . . . . ?
C2 C1 C6 S1 -177.9(5) . . . . ?
C2 C1 C6 C5 2.1(10) . . . . ?
C2 C3 C4 C5 1.6(10) . . . . ?
C3 C4 C5 C6 -0.4(10) . . . . ?
C4 C5 C6 S1 178.6(5) . . . . ?
C4 C5 C6 C1 -1.4(9) . . . . ?
C6 S1 N1 C8 96.7(5) . . . . ?
C6 S1 N1 C11 -80.9(6) . . . . ?
C6 C1 C2 C3 -1.0(11) . . . . ?
C7 C3 C4 C5 -177.0(6) . . . . ?
C8 N1 C11 C10 20.6(8) . . . . ?
C8 C9 C10 C11 36.5(8) . . . . ?
C8 C12 C13 C14 177.8(6) . . . . ?
C8 C15 C16 C17 172.4(5) . . . . ?
C9 C8 C12 Br1 78.7(5) . . . . ?
C9 C8 C12 C13 -96.7(7) . . . . ?
C9 C8 C15 C16 56.6(7) . . . . ?
C9 C10 C11 N1 -34.5(8) . . . . ?
C11 N1 C8 C9 1.8(7) . . . . ?
C11 N1 C8 C12 -111.5(6) . . . . ?
C11 N1 C8 C15 122.3(6) . . . . ?
C12 C8 C9 C10 91.4(6) . . . . ?
C12 C8 C15 C16 178.4(5) . . . . ?
C15 C8 C9 C10 -143.8(6) . . . . ?
C15 C8 C12 Br1 -45.9(6) . . . . ?
C15 C8 C12 C13 138.8(6) . . . . ?
C15 C16 C17 C18 -176.7(6) . . . . ?
C16 C17 C18 C19 -173.2(6) . . . . ?
C17 C18 C19 C20 -64.0(9) . . . . ?
Br2 C32 C33 C34 -3.3(9) . . . . ?
S2 N3 C28 C29 175.7(5) . . . . ?
S2 N3 C28 C32 -70.1(6) . . . . ?
S2 N3 C28 C35 55.5(7) . . . . ?
S2 N3 C31 C30 163.6(6) . . . . ?
O3 S2 N3 C28 21.8(6) . . . . ?
O3 S2 N3 C31 -162.2(5) . . . . ?
O3 S2 C26 C21 168.3(5) . . . . ?
O3 S2 C26 C25 -12.3(5) . . . . ?
O4 S2 N3 C28 151.0(5) . . . . ?
O4 S2 N3 C31 -33.1(6) . . . . ?
O4 S2 C26 C21 38.9(6) . . . . ?
O4 S2 C26 C25 -141.8(5) . . . . ?
N3 S2 C26 C21 -75.0(5) . . . . ?
N3 S2 C26 C25 104.3(5) . . . . ?
N3 C28 C29 C30 21.0(8) . . . . ?
N3 C28 C32 Br2 172.0(3) . . . . ?
N3 C28 C32 C33 -13.8(8) . . . . ?
N3 C28 C35 C36 57.5(7) . . . . ?
C21 C22 C23 C24 0.7(11) . . . . ?
C21 C22 C23 C27 -176.4(7) . . . . ?
C22 C21 C26 S2 177.3(5) . . . . ?
C22 C21 C26 C25 -2.0(9) . . . . ?
C22 C23 C24 C25 -0.8(11) . . . . ?
C23 C24 C25 C26 -0.5(10) . . . . ?
C24 C25 C26 S2 -177.4(5) . . . . ?
C24 C25 C26 C21 2.0(9) . . . . ?
C26 S2 N3 C28 -94.4(5) . . . . ?
C26 S2 N3 C31 81.5(6) . . . . ?
C26 C21 C22 C23 0.7(10) . . . . ?
C27 C23 C24 C25 176.4(7) . . . . ?
C28 N3 C31 C30 -19.9(8) . . . . ?
C28 C29 C30 C31 -34.7(10) . . . . ?
C28 C32 C33 C34 -177.5(6) . . . . ?
C28 C35 C36 C37 -174.2(5) . . . . ?
C29 C28 C32 Br2 -78.6(5) . . . . ?
C29 C28 C32 C33 95.7(7) . . . . ?
C29 C28 C35 C36 -56.1(7) . . . . ?
C29 C30 C31 N3 33.3(9) . . . . ?
C31 N3 C28 C29 -0.6(7) . . . . ?
C31 N3 C28 C32 113.6(6) . . . . ?
C31 N3 C28 C35 -120.7(6) . . . . ?
C32 C28 C29 C30 -93.8(7) . . . . ?
C32 C28 C35 C36 -178.4(5) . . . . ?
C35 C28 C29 C30 141.7(7) . . . . ?
C35 C28 C32 Br2 45.9(6) . . . . ?
C35 C28 C32 C33 -139.8(6) . . . . ?
C35 C36 C37 C38 177.4(6) . . . . ?
C36 C37 C38 C39 175.9(7) . . . . ?
C37 C38 C39 C40 68.7(13) . . . . ?
